data_2019761
loop_
_publ_author_name
'Campos-Gaxiola, Jos\'e J.'
'Arredondo Rea, Susana P.'
'Corral Higuera, Ram\'on'
'H\"opfl, Herbert'
'Cruz Enr\'iquez, Adriana'

_publ_section_title
;
 Two novel organic--inorganic hybrid materials from
 tetrachloridometallate(II) salts and
 4-[(<i>E</i>)-2-(pyridin-1-ium-2-yl)ethenyl]pyridinium
;
_journal_coeditor_code WQ3078
_journal_issue 1
_journal_name_full 'Acta Crystallographica Section C'
_journal_page_first
;
;
_journal_paper_doi 10.1107/S2053229614025650
_journal_volume 71
_journal_year 2015
_chemical_formula_iupac '(C12 H12 N2) [Co Cl4]'
_chemical_formula_moiety 'C12 H12 N2 2+, Cl4 Co 2-'
_chemical_formula_sum 'C12 H12 Cl4 Co N2'
_chemical_formula_weight 384.97
_chemical_name_systematic
;
4-[(<i>E</i>)-2-(Pyridin-1-ium-2-yl)ethenyl]pyridinium
tetrachloridocobaltate(II)
;
_space_group_IT_number 14
_symmetry_cell_setting monoclinic
_symmetry_space_group_name_Hall '-P 2ybc'
_symmetry_space_group_name_H-M 'P 1 21/c 1'
_atom_sites_solution_hydrogens geom
_atom_sites_solution_primary direct
_atom_sites_solution_secondary difmap
_audit_creation_method SHELXL97
_cell_angle_alpha 90.00
_cell_angle_beta 102.171(2)
_cell_angle_gamma 90.00
_cell_formula_units_Z 4
_cell_length_a 7.6971(11)
_cell_length_b 12.4656(18)
_cell_length_c 15.915(2)
_cell_measurement_reflns_used 5346
_cell_measurement_temperature 100(2)
_cell_measurement_theta_max 28.34
_cell_measurement_theta_min 2.62
_cell_volume 1492.7(4)
_computing_cell_refinement
;
SAINT-Plus NT (Bruker 2001)
;
_computing_data_collection
;
SMART (Bruker, 2000)
;
_computing_data_reduction
;
SAINT-Plus NT (Bruker 2001)
;
_computing_molecular_graphics
;
ORTEP-3 for Windows (Farrugia, 2012) and Mercury (Macrae <i>et al.</i>,
2008)
;
_computing_publication_material
;
publCIF (Westrip, 2010)
;
_computing_structure_refinement
;
SHELXTL-NT (Sheldrick, 2008)
;
_computing_structure_solution
;
SHELXTL-NT (Sheldrick, 2008)
;
_diffrn_ambient_temperature 100(2)
_diffrn_measured_fraction_theta_full 1.000
_diffrn_measured_fraction_theta_max 1.000
_diffrn_measurement_device_type 'Bruker SMART CCD area-detector'
_diffrn_measurement_method '\f and \w'
_diffrn_radiation_monochromator graphite
_diffrn_radiation_source 'fine-focus sealed tube'
_diffrn_radiation_type MoK\a
_diffrn_radiation_wavelength 0.71073
_diffrn_reflns_av_R_equivalents 0.0224
_diffrn_reflns_av_sigmaI/netI 0.0182
_diffrn_reflns_limit_h_max 8
_diffrn_reflns_limit_h_min -9
_diffrn_reflns_limit_k_max 14
_diffrn_reflns_limit_k_min -14
_diffrn_reflns_limit_l_max 18
_diffrn_reflns_limit_l_min -18
_diffrn_reflns_number 11172
_diffrn_reflns_theta_full 25.00
_diffrn_reflns_theta_max 25.00
_diffrn_reflns_theta_min 2.09
_exptl_absorpt_coefficient_mu 1.851
_exptl_absorpt_correction_T_max 0.52
_exptl_absorpt_correction_T_min 0.46
_exptl_absorpt_correction_type multi-scan
_exptl_absorpt_process_details
;
(SADABS; Sheldrick, 1996)
;
_exptl_crystal_colour blue
_exptl_crystal_density_diffrn 1.713
_exptl_crystal_density_method 'not measured'
_exptl_crystal_description block
_exptl_crystal_F_000 772
_exptl_crystal_size_max 0.50
_exptl_crystal_size_mid 0.44
_exptl_crystal_size_min 0.41
_refine_diff_density_max 0.286
_refine_diff_density_min -0.287
_refine_ls_extinction_method none
_refine_ls_goodness_of_fit_ref 1.075
_refine_ls_hydrogen_treatment mixed
_refine_ls_matrix_type full
_refine_ls_number_parameters 178
_refine_ls_number_reflns 2632
_refine_ls_number_restraints 2
_refine_ls_restrained_S_all 1.074
_refine_ls_R_factor_all 0.0224
_refine_ls_R_factor_gt 0.0220
_refine_ls_shift/su_max 0.001
_refine_ls_shift/su_mean 0.000
_refine_ls_structure_factor_coef Fsqd
_refine_ls_weighting_details 'calc w = 1/[\s^2^(Fo^2^)+(0.0104P)^2^+1.9738P] where P=(Fo^2^+2Fc^2^)/3'
_refine_ls_weighting_scheme calc
_refine_ls_wR_factor_gt 0.0490
_refine_ls_wR_factor_ref 0.0491
_reflns_number_gt 2617
_reflns_number_total 2632
_reflns_threshold_expression I>2\s(I)
_cod_data_source_file wq3078sup1.cif
_cod_data_source_block I
_cod_original_sg_symbol_H-M 'P 21/c'
_cod_database_code 2019761
_cod_database_fobs_code 2019761

loop_
_symmetry_equiv_pos_as_xyz
'x, y, z'
'-x, y+1/2, -z+1/2'
'-x, -y, -z'
'x, -y-1/2, z-1/2'

loop_
_atom_site_type_symbol
_atom_site_label
_atom_site_fract_x
_atom_site_fract_y
_atom_site_fract_z
_atom_site_U_iso_or_equiv
_atom_site_adp_type
_atom_site_calc_flag
_atom_site_refinement_flags
_atom_site_occupancy
_atom_site_symmetry_multiplicity
Co Co1 0.31255(3) 0.30215(2) 0.264095(16) 0.01246(8) Uani d . 1 1
Cl Cl1 0.43900(6) 0.22524(4) 0.39020(3) 0.01845(11) Uani d . 1 1
Cl Cl2 0.05993(6) 0.21481(4) 0.19900(3) 0.01601(11) Uani d . 1 1
Cl Cl3 0.51384(6) 0.29302(4) 0.17648(3) 0.01642(11) Uani d . 1 1
Cl Cl4 0.23596(7) 0.47555(4) 0.28215(3) 0.02002(12) Uani d . 1 1
N N1 0.3614(2) 1.07680(14) 0.09541(11) 0.0183(4) Uani d D 1 1
H H1' 0.413(3) 1.1358(10) 0.1076(15) 0.027 Uiso d D 1 1
N N2 -0.0683(2) 0.55033(13) 0.12896(10) 0.0137(3) Uani d D 1 1
H H2' -0.001(2) 0.5576(18) 0.1775(6) 0.021 Uiso d D 1 1
C C1 0.3301(3) 1.01655(16) 0.16037(13) 0.0184(4) Uani d . 1 1
H H1 0.3723 1.0390 0.2181 0.022 Uiso calc R 1 1
C C2 0.2374(3) 0.92271(16) 0.14346(13) 0.0163(4) Uani d . 1 1
H H2 0.2154 0.8797 0.1894 0.020 Uiso calc R 1 1
C C3 0.1751(2) 0.89039(15) 0.05831(12) 0.0135(4) Uani d . 1 1
C C4 0.2114(3) 0.95548(16) -0.00735(13) 0.0165(4) Uani d . 1 1
H H4 0.1714 0.9351 -0.0657 0.020 Uiso calc R 1 1
C C5 0.3052(3) 1.04911(16) 0.01272(13) 0.0185(4) Uani d . 1 1
H H5 0.3300 1.0939 -0.0316 0.022 Uiso calc R 1 1
C C6 0.0710(3) 0.79290(15) 0.03567(12) 0.0143(4) Uani d . 1 1
H H6 0.0193 0.7815 -0.0233 0.017 Uiso calc R 1 1
C C7 0.0430(3) 0.71857(15) 0.09150(12) 0.0141(4) Uani d . 1 1
H H7 0.0981 0.7277 0.1504 0.017 Uiso calc R 1 1
C C8 -0.0677(2) 0.62398(15) 0.06720(12) 0.0127(4) Uani d . 1 1
C C9 -0.1728(3) 0.60398(15) -0.01367(12) 0.0142(4) Uani d . 1 1
H H9 -0.1746 0.6535 -0.0592 0.017 Uiso calc R 1 1
C C10 -0.2743(3) 0.51220(16) -0.02762(12) 0.0155(4) Uani d . 1 1
H H10 -0.3463 0.4988 -0.0829 0.019 Uiso calc R 1 1
C C11 -0.2724(3) 0.43905(16) 0.03836(12) 0.0156(4) Uani d . 1 1
H H11 -0.3436 0.3761 0.0292 0.019 Uiso calc R 1 1
C C12 -0.1654(3) 0.45980(15) 0.11695(12) 0.0150(4) Uani d . 1 1
H H12 -0.1598 0.4104 0.1629 0.018 Uiso calc R 1 1

loop_
_atom_site_aniso_label
_atom_site_aniso_U_11
_atom_site_aniso_U_22
_atom_site_aniso_U_33
_atom_site_aniso_U_12
_atom_site_aniso_U_13
_atom_site_aniso_U_23
Co1 0.01372(14) 0.01341(14) 0.00992(14) -0.00001(10) 0.00177(10) 0.00069(10)
Cl1 0.0156(2) 0.0226(3) 0.0160(2) -0.00006(19) 0.00055(18) 0.00790(19)
Cl2 0.0156(2) 0.0188(2) 0.0128(2) -0.00303(18) 0.00119(18) 0.00045(18)
Cl3 0.0174(2) 0.0188(2) 0.0142(2) -0.00533(18) 0.00578(18) -0.00266(18)
Cl4 0.0223(3) 0.0174(2) 0.0171(2) 0.0057(2) -0.00304(19) -0.00318(19)
N1 0.0140(9) 0.0132(8) 0.0276(10) -0.0008(7) 0.0041(7) -0.0027(7)
N2 0.0135(8) 0.0176(8) 0.0097(8) -0.0003(7) 0.0016(6) 0.0002(7)
C1 0.0172(10) 0.0183(10) 0.0184(10) 0.0034(8) 0.0011(8) -0.0026(8)
C2 0.0172(10) 0.0158(10) 0.0151(10) 0.0021(8) 0.0015(8) -0.0001(8)
C3 0.0102(9) 0.0140(10) 0.0156(9) 0.0034(7) 0.0014(7) 0.0002(7)
C4 0.0157(10) 0.0185(10) 0.0151(10) 0.0021(8) 0.0026(8) 0.0010(8)
C5 0.0162(11) 0.0181(10) 0.0219(11) 0.0016(8) 0.0052(8) 0.0037(8)
C6 0.0139(10) 0.0161(10) 0.0119(9) 0.0007(8) 0.0004(8) -0.0018(7)
C7 0.0144(10) 0.0164(10) 0.0113(9) 0.0017(8) 0.0027(7) -0.0019(8)
C8 0.0108(9) 0.0154(9) 0.0130(9) 0.0033(7) 0.0051(7) 0.0003(7)
C9 0.0143(10) 0.0161(10) 0.0125(9) 0.0030(8) 0.0034(7) 0.0016(7)
C10 0.0130(10) 0.0190(10) 0.0143(10) 0.0017(8) 0.0025(8) -0.0039(8)
C11 0.0127(10) 0.0151(10) 0.0204(10) -0.0010(8) 0.0067(8) -0.0029(8)
C12 0.0162(10) 0.0142(9) 0.0162(10) 0.0000(8) 0.0071(8) 0.0025(8)

loop_
_atom_type_symbol
_atom_type_description
_atom_type_scat_dispersion_real
_atom_type_scat_dispersion_imag
_atom_type_scat_source
C C 0.0033 0.0016 'International Tables Vol C Tables 4.2.6.8 and 6.1.1.4'
H H 0.0000 0.0000 'International Tables Vol C Tables 4.2.6.8 and 6.1.1.4'
N N 0.0061 0.0033 'International Tables Vol C Tables 4.2.6.8 and 6.1.1.4'
Cl Cl 0.1484 0.1585 'International Tables Vol C Tables 4.2.6.8 and 6.1.1.4'
Co Co 0.3494 0.9721 'International Tables Vol C Tables 4.2.6.8 and 6.1.1.4'

loop_
_geom_angle_atom_site_label_1
_geom_angle_atom_site_label_2
_geom_angle_atom_site_label_3
_geom_angle
_geom_angle_publ_flag
Cl1 Co1 Cl4 111.52(2) y
Cl1 Co1 Cl2 111.65(2) y
Cl4 Co1 Cl2 107.01(2) y
Cl1 Co1 Cl3 107.46(2) y
Cl4 Co1 Cl3 110.49(2) y
Cl2 Co1 Cl3 108.71(2) y
C1 N1 C5 122.65(18) ?
C1 N1 H1' 117.8(17) ?
C5 N1 H1' 119.5(17) ?
C12 N2 C8 123.80(17) ?
C12 N2 H2' 116.0(16) ?
C8 N2 H2' 120.1(16) ?
N1 C1 C2 119.93(19) ?
N1 C1 H1 120.0 ?
C2 C1 H1 120.0 ?
C1 C2 C3 119.70(19) ?
C1 C2 H2 120.1 ?
C3 C2 H2 120.1 ?
C4 C3 C2 118.41(18) ?
C4 C3 C6 119.04(17) ?
C2 C3 C6 122.54(18) ?
C5 C4 C3 119.85(19) ?
C5 C4 H4 120.1 ?
C3 C4 H4 120.1 ?
N1 C5 C4 119.45(19) ?
N1 C5 H5 120.3 ?
C4 C5 H5 120.3 ?
C7 C6 C3 124.92(18) ?
C7 C6 H6 117.5 ?
C3 C6 H6 117.5 ?
C6 C7 C8 123.57(18) ?
C6 C7 H7 118.2 ?
C8 C7 H7 118.2 ?
N2 C8 C9 117.55(17) ?
N2 C8 C7 116.74(17) ?
C9 C8 C7 125.71(17) ?
C10 C9 C8 119.86(18) ?
C10 C9 H9 120.1 ?
C8 C9 H9 120.1 ?
C9 C10 C11 120.57(18) ?
C9 C10 H10 119.7 ?
C11 C10 H10 119.7 ?
C12 C11 C10 118.37(18) ?
C12 C11 H11 120.8 ?
C10 C11 H11 120.8 ?
N2 C12 C11 119.83(18) ?
N2 C12 H12 120.1 ?
C11 C12 H12 120.1 ?

loop_
_geom_bond_atom_site_label_1
_geom_bond_atom_site_label_2
_geom_bond_distance
_geom_bond_publ_flag
Co1 Cl1 2.2519(6) y
Co1 Cl4 2.2745(6) y
Co1 Cl2 2.2782(6) y
Co1 Cl3 2.2953(6) y
N1 C1 1.340(3) ?
N1 C5 1.341(3) ?
N1 H1' 0.8400(11) ?
N2 C12 1.345(3) ?
N2 C8 1.346(2) ?
N2 H2' 0.8400(10) ?
C1 C2 1.367(3) ?
C1 H1 0.9500 ?
C2 C3 1.398(3) ?
C2 H2 0.9500 ?
C3 C4 1.397(3) ?
C3 C6 1.458(3) ?
C4 C5 1.374(3) ?
C4 H4 0.9500 ?
C5 H5 0.9500 ?
C6 C7 1.332(3) ?
C6 H6 0.9500 ?
C7 C8 1.458(3) ?
C7 H7 0.9500 ?
C8 C9 1.391(3) ?
C9 C10 1.377(3) ?
C9 H9 0.9500 ?
C10 C11 1.388(3) ?
C10 H10 0.9500 ?
C11 C12 1.369(3) ?
C11 H11 0.9500 ?
C12 H12 0.9500 ?

loop_
_geom_hbond_atom_site_label_D
_geom_hbond_atom_site_label_H
_geom_hbond_atom_site_label_A
_geom_hbond_site_symmetry_A
_geom_hbond_distance_DH
_geom_hbond_distance_HA
_geom_hbond_distance_DA
_geom_hbond_angle_DHA
_geom_hbond_publ_flag
N2 H2' Cl4 1_555 0.84 2.42 3.145(2) 145 yes
N1 H1' Cl3 1_565 0.84 2.30 3.109(2) 162 yes
C4 H4 Cl4 4_575 0.95 2.80 3.502(2) 131 yes
C5 H5 Cl1 4_575 0.95 2.79 3.691(2) 159 yes
C6 H6 Cl2 3_565 0.95 2.73 3.659(2) 165 yes
C11 H11 Cl1 4_465 0.95 2.78 3.533(2) 137 yes

loop_
_geom_torsion_atom_site_label_1
_geom_torsion_atom_site_label_2
_geom_torsion_atom_site_label_3
_geom_torsion_atom_site_label_4
_geom_torsion
C5 N1 C1 C2 0.0(3)
N1 C1 C2 C3 -0.3(3)
C1 C2 C3 C4 0.5(3)
C1 C2 C3 C6 -178.18(18)
C2 C3 C4 C5 -0.5(3)
C6 C3 C4 C5 178.25(17)
C1 N1 C5 C4 0.1(3)
C3 C4 C5 N1 0.2(3)
C4 C3 C6 C7 172.60(19)
C2 C3 C6 C7 -8.7(3)
C3 C6 C7 C8 177.48(17)
C12 N2 C8 C9 -0.6(3)
C12 N2 C8 C7 178.96(17)
C6 C7 C8 N2 173.12(18)
C6 C7 C8 C9 -7.4(3)
N2 C8 C9 C10 0.9(3)
C7 C8 C9 C10 -178.58(18)
C8 C9 C10 C11 -0.2(3)
C9 C10 C11 C12 -0.9(3)
C8 N2 C12 C11 -0.5(3)
C10 C11 C12 N2 1.3(3)
